data_2237620
loop_
_publ_author_name
'Teslenko, Yuriy'
'Matiychuk, Vasyl S.'
'Kinzhybalo, Vasyl'
'Lis, Tadeusz'
'Obushak, Mykola D.'

_publ_section_title
;
 5-Iodo-3-phenyl-2,1-benzoxazole
;
_journal_coeditor_code GK2554
_journal_issue 4
_journal_name_full 'Acta Crystallographica Section E'
_journal_page_first o508
_journal_paper_doi 10.1107/S1600536813005862
_journal_volume 69
_journal_year 2013
_chemical_formula_iupac 'C13 H8 I N O'
_chemical_formula_moiety 'C13 H8 I N O'
_chemical_formula_sum 'C13 H8 I N O'
_chemical_formula_weight 321.10
_chemical_melting_point_gt 390
_chemical_melting_point_lt 391
_chemical_name_common 5-iodo-3-phenylbenzo[c]isoxazole
_chemical_name_systematic
;
5-Iodo-3-phenyl-2,1-benzoxazole
;
_space_group_IT_number 4
_symmetry_cell_setting monoclinic
_symmetry_space_group_name_Hall 'P 2yb'
_symmetry_space_group_name_H-M 'P 1 21 1'
_atom_sites_solution_hydrogens geom
_atom_sites_solution_primary direct
_atom_sites_solution_secondary difmap
_audit_creation_method SHELXL-97
_cell_angle_alpha 90.00
_cell_angle_beta 94.92(3)
_cell_angle_gamma 90.00
_cell_formula_units_Z 4
_cell_length_a 5.381(3)
_cell_length_b 15.225(7)
_cell_length_c 13.749(7)
_cell_measurement_reflns_used 15060
_cell_measurement_temperature 100(2)
_cell_measurement_theta_max 34.66
_cell_measurement_theta_min 2.97
_cell_volume 1122.2(10)
_computing_cell_refinement 'CrysAlis RED (Oxford Diffraction, 2006)'
_computing_data_collection 'CrysAlis CCD (Oxford Diffraction, 2006)'
_computing_data_reduction 'CrysAlis RED (Oxford Diffraction, 2006)'
_computing_molecular_graphics 'DIAMOND (Brandenburg, 2006)'
_computing_publication_material 'publCIF (Westrip, 2010)'
_computing_structure_refinement 'SHELXL97 (Sheldrick, 2008)'
_computing_structure_solution 'SHELXS97 (Sheldrick, 2008)'
_diffrn_ambient_temperature 100(2)
_diffrn_measured_fraction_theta_full 0.992
_diffrn_measured_fraction_theta_max 0.876
_diffrn_measurement_device_type 'Kuma KM-4-CCD four-circle'
_diffrn_measurement_method '\w scans'
_diffrn_radiation_monochromator graphite
_diffrn_radiation_source 'fine-focus sealed tube'
_diffrn_radiation_type MoK\a
_diffrn_radiation_wavelength 0.71073
_diffrn_reflns_av_R_equivalents 0.0533
_diffrn_reflns_av_sigmaI/netI 0.0636
_diffrn_reflns_limit_h_max 7
_diffrn_reflns_limit_h_min -8
_diffrn_reflns_limit_k_max 23
_diffrn_reflns_limit_k_min -17
_diffrn_reflns_limit_l_max 21
_diffrn_reflns_limit_l_min -20
_diffrn_reflns_number 15060
_diffrn_reflns_theta_full 28.00
_diffrn_reflns_theta_max 34.66
_diffrn_reflns_theta_min 2.97
_diffrn_standards_interval_count 0
_diffrn_standards_interval_time 0
_diffrn_standards_number 0
_exptl_absorpt_coefficient_mu 2.829
_exptl_absorpt_correction_T_max 0.80
_exptl_absorpt_correction_T_min 0.44
_exptl_absorpt_correction_type analytical
_exptl_absorpt_process_details
;
(CrysAlis RED; Oxford Diffraction, 2006)
;
_exptl_crystal_colour 'pale yellow'
_exptl_crystal_density_diffrn 1.901
_exptl_crystal_density_method 'not measured'
_exptl_crystal_description needle
_exptl_crystal_F_000 616
_exptl_crystal_size_max 0.25
_exptl_crystal_size_mid 0.08
_exptl_crystal_size_min 0.03
_refine_diff_density_max 1.980
_refine_diff_density_min -1.006
_refine_ls_abs_structure_details 'Flack (1983), 1659 Friedel pairs'
_refine_ls_abs_structure_Flack 0.00(3)
_refine_ls_extinction_method none
_refine_ls_goodness_of_fit_ref 1.000
_refine_ls_hydrogen_treatment constr
_refine_ls_matrix_type full
_refine_ls_number_parameters 289
_refine_ls_number_reflns 6015
_refine_ls_number_restraints 1
_refine_ls_restrained_S_all 1.000
_refine_ls_R_factor_all 0.0578
_refine_ls_R_factor_gt 0.0413
_refine_ls_shift/su_max 0.001
_refine_ls_shift/su_mean 0.000
_refine_ls_structure_factor_coef Fsqd
_refine_ls_weighting_details 'calc w=1/[\s^2^(Fo^2^)+(0.0460P)^2^] where P=(Fo^2^+2Fc^2^)/3'
_refine_ls_weighting_scheme calc
_refine_ls_wR_factor_gt 0.0850
_refine_ls_wR_factor_ref 0.0898
_reflns_number_gt 4621
_reflns_number_total 6015
_reflns_threshold_expression I>2sigma(I)
_cod_data_source_file gk2554.cif
_cod_data_source_block I
_cod_original_sg_symbol_H-M 'P 21'
_cod_database_code 2237620
_cod_database_fobs_code 2237620

loop_
_symmetry_equiv_pos_as_xyz
'x, y, z'
'-x, y+1/2, -z'

loop_
_atom_site_type_symbol
_atom_site_label
_atom_site_fract_x
_atom_site_fract_y
_atom_site_fract_z
_atom_site_U_iso_or_equiv
_atom_site_adp_type
_atom_site_calc_flag
_atom_site_refinement_flags
_atom_site_occupancy
_atom_site_symmetry_multiplicity
I I1A 0.51472(6) 0.01154(2) 0.19512(2) 0.02514(9) Uani d . 1 1
O O1A -0.2353(8) 0.2574(3) 0.4305(3) 0.0262(9) Uani d . 1 1
N N1A -0.0803(9) 0.3076(4) 0.3739(4) 0.0316(10) Uani d . 1 1
C C1A 0.0530(10) 0.2453(4) 0.3322(4) 0.0256(12) Uani d . 1 1
C C2A 0.2425(11) 0.2686(4) 0.2666(5) 0.0303(13) Uani d . 1 1
H H2A 0.2765 0.3276 0.2499 0.036 Uiso calc R 1 1
C C3A 0.3651(11) 0.2002(4) 0.2316(4) 0.0261(11) Uani d . 1 1
H H3A 0.4926 0.2110 0.1894 0.031 Uiso calc R 1 1
C C4A 0.3088(10) 0.1115(4) 0.2561(4) 0.0219(10) Uani d . 1 1
C C5A 0.1314(10) 0.0903(4) 0.3171(4) 0.0204(10) Uani d . 1 1
H H5A 0.0981 0.0309 0.3328 0.024 Uiso calc R 1 1
C C6A -0.0029(10) 0.1613(3) 0.3564(4) 0.0201(10) Uani d . 1 1
C C7A -0.1871(10) 0.1707(4) 0.4203(4) 0.0213(10) Uani d . 1 1
C C8A -0.3335(10) 0.1101(4) 0.4753(4) 0.0204(10) Uani d . 1 1
C C9A -0.2895(11) 0.0191(4) 0.4735(4) 0.0260(11) Uani d . 1 1
H H9A -0.1608 -0.0034 0.4373 0.031 Uiso calc R 1 1
C C10A -0.4324(12) -0.0380(4) 0.5240(4) 0.0267(12) Uani d . 1 1
H H10A -0.3982 -0.0992 0.5230 0.032 Uiso calc R 1 1
C C11A -0.6211(10) -0.0080(4) 0.5750(4) 0.0296(14) Uani d . 1 1
H H11A -0.7201 -0.0478 0.6084 0.036 Uiso calc R 1 1
C C12A -0.6676(11) 0.0838(4) 0.5776(4) 0.0229(11) Uani d . 1 1
H H12A -0.7973 0.1054 0.6138 0.027 Uiso calc R 1 1
C C13A -0.5264(10) 0.1421(4) 0.5282(4) 0.0220(11) Uani d . 1 1
H H13A -0.5597 0.2033 0.5300 0.026 Uiso calc R 1 1
I I1B -0.05111(7) 0.30782(2) 0.66158(3) 0.02711(9) Uani d . 1 1
O O1B 0.7816(8) 0.2167(3) 1.0229(3) 0.0258(8) Uani d . 1 1
N N1B 0.6242(9) 0.2844(3) 1.0482(4) 0.0270(10) Uani d . 1 1
C C1B 0.4622(10) 0.2937(3) 0.9704(4) 0.0232(11) Uani d . 1 1
C C2B 0.2531(11) 0.3519(4) 0.9611(5) 0.0272(12) Uani d . 1 1
H H2B 0.2166 0.3890 1.0136 0.033 Uiso calc R 1 1
C C3B 0.1074(11) 0.3530(4) 0.8749(4) 0.0249(11) Uani d . 1 1
H H3B -0.0335 0.3907 0.8673 0.030 Uiso calc R 1 1
C C4B 0.1657(9) 0.2974(3) 0.7956(4) 0.0206(10) Uani d . 1 1
C C5B 0.3589(10) 0.2384(4) 0.8030(4) 0.0220(11) Uani d . 1 1
H H5B 0.3902 0.2010 0.7501 0.026 Uiso calc R 1 1
C C6B 0.5112(10) 0.2353(3) 0.8931(4) 0.0199(10) Uani d . 1 1
C C7B 0.7150(10) 0.1873(3) 0.9304(4) 0.0196(10) Uani d . 1 1
C C8B 0.8618(10) 0.1135(4) 0.8959(4) 0.0216(10) Uani d . 1 1
C C9B 0.8005(11) 0.0769(4) 0.8031(4) 0.0258(12) Uani d . 1 1
H H9B 0.6644 0.0996 0.7621 0.031 Uiso calc R 1 1
C C10B 0.9389(10) 0.0082(4) 0.7720(4) 0.0255(10) Uani d . 1 1
H H10B 0.8969 -0.0158 0.7089 0.031 Uiso calc R 1 1
C C11B 1.1383(12) -0.0274(4) 0.8297(4) 0.0285(12) Uani d . 1 1
H H11B 1.2315 -0.0753 0.8076 0.034 Uiso calc R 1 1
C C12B 1.1968(11) 0.0099(5) 0.9218(4) 0.0301(11) Uani d . 1 1
H H12B 1.3328 -0.0131 0.9626 0.036 Uiso calc R 1 1
C C13B 1.0630(11) 0.0790(4) 0.9549(4) 0.0253(11) Uani d . 1 1
H H13B 1.1071 0.1032 1.0177 0.030 Uiso calc R 1 1

loop_
_atom_site_aniso_label
_atom_site_aniso_U_11
_atom_site_aniso_U_22
_atom_site_aniso_U_33
_atom_site_aniso_U_12
_atom_site_aniso_U_13
_atom_site_aniso_U_23
I1A 0.02109(16) 0.03002(19) 0.02445(17) 0.00079(15) 0.00275(13) -0.00571(15)
O1A 0.028(2) 0.021(2) 0.031(2) 0.0056(16) 0.0085(17) 0.0011(16)
N1A 0.036(3) 0.024(2) 0.037(3) -0.001(3) 0.014(2) 0.007(2)
C1A 0.010(2) 0.055(4) 0.011(2) 0.000(2) -0.0008(18) 0.000(2)
C2A 0.029(3) 0.033(3) 0.030(3) -0.001(3) 0.006(2) 0.011(2)
C3A 0.029(3) 0.028(3) 0.022(3) 0.001(2) 0.006(2) 0.004(2)
C4A 0.021(3) 0.025(3) 0.020(2) 0.006(2) -0.0003(19) -0.002(2)
C5A 0.021(3) 0.015(2) 0.025(3) 0.000(2) 0.001(2) -0.0027(19)
C6A 0.021(3) 0.018(3) 0.021(3) 0.000(2) 0.001(2) 0.0002(19)
C7A 0.020(3) 0.021(3) 0.022(3) 0.001(2) -0.003(2) 0.0008(19)
C8A 0.021(2) 0.023(3) 0.017(2) 0.001(2) 0.0032(19) -0.0026(19)
C9A 0.042(3) 0.018(3) 0.019(2) 0.005(3) 0.005(2) -0.001(2)
C10A 0.039(3) 0.017(3) 0.024(3) -0.001(2) 0.000(2) 0.002(2)
C11A 0.021(3) 0.048(4) 0.020(3) -0.012(2) 0.001(2) 0.008(2)
C12A 0.020(3) 0.026(3) 0.023(3) 0.000(2) 0.000(2) -0.003(2)
C13A 0.020(3) 0.025(3) 0.021(3) 0.003(2) 0.001(2) -0.002(2)
I1B 0.02550(18) 0.02499(18) 0.03013(19) 0.00099(17) -0.00173(14) 0.00057(16)
O1B 0.032(2) 0.028(2) 0.0171(19) -0.0014(18) 0.0017(15) -0.0014(16)
N1B 0.035(3) 0.021(2) 0.025(2) -0.0026(19) 0.004(2) 0.0006(17)
C1B 0.030(3) 0.022(3) 0.019(2) -0.005(2) 0.007(2) 0.0006(18)
C2B 0.027(3) 0.026(3) 0.030(3) -0.003(2) 0.012(2) 0.001(2)
C3B 0.021(3) 0.024(3) 0.032(3) 0.000(2) 0.009(2) -0.001(2)
C4B 0.022(2) 0.018(3) 0.022(2) -0.004(2) 0.0011(19) 0.0015(18)
C5B 0.023(3) 0.021(3) 0.022(3) -0.004(2) 0.003(2) -0.0012(19)
C6B 0.021(3) 0.018(2) 0.021(3) -0.003(2) 0.005(2) -0.0020(18)
C7B 0.023(3) 0.017(2) 0.019(2) -0.005(2) 0.002(2) 0.0018(18)
C8B 0.020(3) 0.019(2) 0.026(3) -0.003(2) 0.003(2) 0.003(2)
C9B 0.024(3) 0.028(3) 0.025(3) 0.000(2) 0.000(2) 0.001(2)
C10B 0.026(3) 0.025(3) 0.026(2) 0.002(3) 0.0045(19) -0.004(2)
C11B 0.029(3) 0.026(3) 0.031(3) 0.003(2) 0.009(2) 0.004(2)
C12B 0.029(3) 0.031(3) 0.029(3) 0.005(3) -0.003(2) 0.006(3)
C13B 0.027(3) 0.028(3) 0.020(3) 0.001(2) -0.002(2) 0.002(2)

loop_
_atom_type_symbol
_atom_type_description
_atom_type_scat_dispersion_real
_atom_type_scat_dispersion_imag
_atom_type_scat_source
C C 0.0033 0.0016 'International Tables Vol C Tables 4.2.6.8 and 6.1.1.4'
H H 0.0000 0.0000 'International Tables Vol C Tables 4.2.6.8 and 6.1.1.4'
N N 0.0061 0.0033 'International Tables Vol C Tables 4.2.6.8 and 6.1.1.4'
O O 0.0106 0.0060 'International Tables Vol C Tables 4.2.6.8 and 6.1.1.4'
I I -0.4742 1.8119 'International Tables Vol C Tables 4.2.6.8 and 6.1.1.4'

loop_
_geom_angle_atom_site_label_1
_geom_angle_atom_site_label_2
_geom_angle_atom_site_label_3
_geom_angle
C7A O1A N1A 110.0(4)
C1A N1A O1A 102.4(5)
N1A C1A C6A 114.9(5)
N1A C1A C2A 121.2(6)
C6A C1A C2A 123.9(6)
C3A C2A C1A 115.1(6)
C3A C2A H2A 122.5
C1A C2A H2A 122.5
C2A C3A C4A 121.7(5)
C2A C3A H3A 119.1
C4A C3A H3A 119.1
C5A C4A C3A 122.9(5)
C5A C4A I1A 119.7(4)
C3A C4A I1A 117.4(4)
C4A C5A C6A 117.1(5)
C4A C5A H5A 121.4
C6A C5A H5A 121.4
C1A C6A C7A 104.0(5)
C1A C6A C5A 119.2(5)
C7A C6A C5A 136.8(5)
O1A C7A C6A 108.7(5)
O1A C7A C8A 116.4(5)
C6A C7A C8A 134.9(5)
C9A C8A C13A 119.0(5)
C9A C8A C7A 120.9(5)
C13A C8A C7A 120.1(5)
C10A C9A C8A 120.5(5)
C10A C9A H9A 119.8
C8A C9A H9A 119.8
C11A C10A C9A 121.2(5)
C11A C10A H10A 119.4
C9A C10A H10A 119.4
C10A C11A C12A 118.9(5)
C10A C11A H11A 120.5
C12A C11A H11A 120.5
C13A C12A C11A 120.9(5)
C13A C12A H12A 119.6
C11A C12A H12A 119.6
C12A C13A C8A 119.5(5)
C12A C13A H13A 120.3
C8A C13A H13A 120.3
C7B O1B N1B 110.9(4)
C1B N1B O1B 104.3(4)
N1B C1B C6B 112.5(5)
N1B C1B C2B 126.5(5)
C6B C1B C2B 121.0(5)
C3B C2B C1B 118.3(5)
C3B C2B H2B 120.8
C1B C2B H2B 120.8
C2B C3B C4B 120.4(5)
C2B C3B H3B 119.8
C4B C3B H3B 119.8
C5B C4B C3B 122.9(5)
C5B C4B I1B 118.4(4)
C3B C4B I1B 118.7(4)
C4B C5B C6B 117.5(5)
C4B C5B H5B 121.2
C6B C5B H5B 121.2
C7B C6B C5B 136.0(5)
C7B C6B C1B 104.2(5)
C5B C6B C1B 119.8(5)
O1B C7B C6B 108.0(4)
O1B C7B C8B 116.3(5)
C6B C7B C8B 135.6(5)
C13B C8B C9B 119.2(5)
C13B C8B C7B 120.6(5)
C9B C8B C7B 120.2(5)
C10B C9B C8B 119.6(6)
C10B C9B H9B 120.2
C8B C9B H9B 120.2
C9B C10B C11B 122.1(6)
C9B C10B H10B 118.9
C11B C10B H10B 118.9
C10B C11B C12B 117.5(6)
C10B C11B H11B 121.3
C12B C11B H11B 121.3
C13B C12B C11B 121.8(5)
C13B C12B H12B 119.1
C11B C12B H12B 119.1
C12B C13B C8B 119.8(5)
C12B C13B H13B 120.1
C8B C13B H13B 120.1

loop_
_geom_bond_atom_site_label_1
_geom_bond_atom_site_label_2
_geom_bond_distance
I1A C4A 2.100(5)
O1A C7A 1.354(6)
O1A N1A 1.413(6)
N1A C1A 1.346(8)
C1A C6A 1.361(8)
C1A C2A 1.462(8)
C2A C3A 1.344(9)
C2A H2A 0.9500
C3A C4A 1.430(8)
C3A H3A 0.9500
C4A C5A 1.362(7)
C5A C6A 1.432(7)
C5A H5A 0.9500
C6A C7A 1.387(7)
C7A C8A 1.466(7)
C8A C9A 1.405(8)
C8A C13A 1.405(7)
C9A C10A 1.387(8)
C9A H9A 0.9500
C10A C11A 1.362(8)
C10A H10A 0.9500
C11A C12A 1.420(9)
C11A H11A 0.9500
C12A C13A 1.384(8)
C12A H12A 0.9500
C13A H13A 0.9500
I1B C4B 2.100(5)
O1B C7B 1.366(6)
O1B N1B 1.397(6)
N1B C1B 1.329(8)
C1B C6B 1.427(7)
C1B C2B 1.430(8)
C2B C3B 1.363(9)
C2B H2B 0.9500
C3B C4B 1.437(8)
C3B H3B 0.9500
C4B C5B 1.371(8)
C5B C6B 1.426(8)
C5B H5B 0.9500
C6B C7B 1.379(7)
C7B C8B 1.475(8)
C8B C13B 1.398(8)
C8B C9B 1.406(8)
C9B C10B 1.374(8)
C9B H9B 0.9500
C10B C11B 1.389(8)
C10B H10B 0.9500
C11B C12B 1.399(9)
C11B H11B 0.9500
C12B C13B 1.374(9)
C12B H12B 0.9500
C13B H13B 0.9500

loop_
_geom_hbond_atom_site_label_D
_geom_hbond_atom_site_label_H
_geom_hbond_atom_site_label_A
_geom_hbond_site_symmetry_A
_geom_hbond_distance_DH
_geom_hbond_distance_HA
_geom_hbond_distance_DA
_geom_hbond_angle_DHA
C3A H3A N1B 1_554 0.95 2.40 3.247(7) 149
C11A H11A N1A 2_446 0.95 2.47 3.339(8) 152
C4A I1A Cg 2_646 2.100(5) 3.618(2) 5.637(6) 160.0(2)
C4B I1B O1A 1_555 2.100(5) 3.335(5) 5.325(7) 156.3(2)

loop_
_cod_related_entry_id
_cod_related_entry_database
_cod_related_entry_code
1 ChemSpider 589905
